data_4077230
loop_
_publ_author_name
'Greidanus, Grace'
'McDonald, Robert'
'Stryker, Jeffrey M.'

_publ_section_title
;
 Crystallographic Investigation of Substituted Allyl and Titanacyclobutane
 Complexes of Bis(2-N,N-dialkylaminoindenyl)titanium. Structure and
 Reactivity as a Function of the Dialkylamino Substituents
;
_journal_issue 12
_journal_name_full Organometallics
_journal_page_first 2492
_journal_paper_doi 10.1021/om000799n
_journal_volume 20
_journal_year 2001
_chemical_formula_sum 'C40 H48 N2 Ti'
_chemical_formula_weight 604.70
_space_group_IT_number 2
_symmetry_cell_setting triclinic
_symmetry_space_group_name_Hall '-P 1'
_symmetry_space_group_name_H-M 'P -1'
_atom_sites_solution_hydrogens geom
_atom_sites_solution_primary direct
_atom_sites_solution_secondary difmap
_audit_creation_method 'manual editing of SHELXL template'
_cell_angle_alpha 83.0481(13)
_cell_angle_beta 88.1276(12)
_cell_angle_gamma 72.7920(13)
_cell_formula_units_Z 2
_cell_length_a 11.6351(8)
_cell_length_b 12.5204(8)
_cell_length_c 11.7615(8)
_cell_measurement_reflns_used 4441
_cell_measurement_temperature 193(2)
_cell_volume 1624.63(19)
_computing_cell_refinement 'Bruker SMART'
_computing_data_collection 'Bruker SMART'
_computing_data_reduction 'Bruker SHELXTL'
_computing_molecular_graphics 'Bruker SHELXTL'
_computing_publication_material 'Bruker SHELXTL'
_computing_structure_refinement 'SHELXL-97 (Sheldrick, 1997)'
_computing_structure_solution 'SHELXS-97 (Sheldrick, 1990)'
_diffrn_ambient_temperature 193(2)
_diffrn_measured_fraction_theta_full 0.992
_diffrn_measured_fraction_theta_max 0.992
_diffrn_measurement_device_type 'CCD area detector'
_diffrn_measurement_method 'phi and omega scans'
_diffrn_radiation_monochromator graphite
_diffrn_radiation_source 'fine-focus rotating anode'
_diffrn_radiation_type MoK\a
_diffrn_radiation_wavelength 0.71073
_diffrn_reflns_av_R_equivalents 0.0402
_diffrn_reflns_av_sigmaI/netI 0.1010
_diffrn_reflns_limit_h_max 14
_diffrn_reflns_limit_h_min -14
_diffrn_reflns_limit_k_max 14
_diffrn_reflns_limit_k_min -15
_diffrn_reflns_limit_l_max 14
_diffrn_reflns_limit_l_min -14
_diffrn_reflns_number 9065
_diffrn_reflns_theta_full 25.71
_diffrn_reflns_theta_max 25.71
_diffrn_reflns_theta_min 1.74
_exptl_absorpt_coefficient_mu 0.294
_exptl_absorpt_correction_T_max 0.9778
_exptl_absorpt_correction_T_min 0.9493
_exptl_absorpt_correction_type integration
_exptl_crystal_colour 'deep red'
_exptl_crystal_density_diffrn 1.236
_exptl_crystal_density_method 'not measured'
_exptl_crystal_description plate
_exptl_crystal_F_000 648
_exptl_crystal_size_max 0.16
_exptl_crystal_size_mid 0.16
_exptl_crystal_size_min 0.06
_refine_diff_density_max 0.234
_refine_diff_density_min -0.284
_refine_diff_density_rms 0.052
_refine_ls_extinction_method none
_refine_ls_goodness_of_fit_ref 0.887
_refine_ls_hydrogen_treatment mixed
_refine_ls_matrix_type full
_refine_ls_number_parameters 388
_refine_ls_number_reflns 6155
_refine_ls_number_restraints 0
_refine_ls_restrained_S_all 0.887
_refine_ls_R_factor_all 0.0903
_refine_ls_R_factor_gt 0.0482
_refine_ls_shift/su_max 0.005
_refine_ls_shift/su_mean 0.000
_refine_ls_structure_factor_coef Fsqd
_refine_ls_weighting_details 'calc w=1/[\s^2^(Fo^2^)+(0.0415P)^2^+0.0000P] where P=(Fo^2^+2Fc^2^)/3'
_refine_ls_weighting_scheme calc
_refine_ls_wR_factor_gt 0.0950
_refine_ls_wR_factor_ref 0.1070
_reflns_number_gt 3813
_reflns_number_total 6155
_reflns_threshold_expression >2sigma(I)
_cod_data_source_file om000799n.cif
_cod_data_source_block jms9908
_cod_depositor_comments
;
The following automatic conversions were performed:

'_symmetry_cell_setting' value 'Triclinic' changed to 'triclinic'
according to /home/saulius/struct/CIF-dictionaries/cif_core.dic
dictionary named 'cif_core.dic' version 2.4.2 from 2011-04-26.

Automatic conversion script
Id: cif_fix_values 1715 2011-07-08 13:25:40Z adriana 
;
_cod_original_sg_symbol_H-M P-1
_cod_database_code 4077230

loop_
_symmetry_equiv_pos_as_xyz
'x, y, z'
'-x, -y, -z'

loop_
_atom_site_label
_atom_site_type_symbol
_atom_site_fract_x
_atom_site_fract_y
_atom_site_fract_z
_atom_site_U_iso_or_equiv
_atom_site_adp_type
_atom_site_occupancy
_atom_site_symmetry_multiplicity
_atom_site_calc_flag
_atom_site_refinement_flags
Ti Ti 0.13494(4) 0.23028(3) -0.20601(4) 0.02464(14) Uani 1 1 d .
N1 N 0.23793(19) 0.44774(16) -0.25266(18) 0.0304(5) Uani 1 1 d .
N2 N -0.16128(19) 0.41037(16) -0.21430(18) 0.0307(5) Uani 1 1 d .
C1 C 0.1438(2) 0.06665(19) -0.1266(2) 0.0299(6) Uani 1 1 d .
H1A H 0.1325 0.0624 -0.0426 0.036 Uiso 1 1 calc R
H1B H 0.0906 0.0313 -0.1623 0.036 Uiso 1 1 calc R
C2 C 0.2775(2) 0.02486(19) -0.1636(2) 0.0292(6) Uani 1 1 d .
H2 H 0.3295 0.0235 -0.0971 0.035 Uiso 1 1 calc R
C3 C 0.2995(2) 0.11101(18) -0.2620(2) 0.0260(6) Uani 1 1 d .
H3 H 0.2775 0.0868 -0.3341 0.031 Uiso 1 1 calc R
C4 C 0.3094(2) -0.09648(19) -0.1991(2) 0.0346(7) Uani 1 1 d .
H4 H 0.2504 -0.0957 -0.2593 0.041 Uiso 1 1 calc R
C5 C 0.4346(3) -0.1366(2) -0.2496(3) 0.0483(8) Uani 1 1 d .
H5A H 0.4428 -0.0832 -0.3152 0.058 Uiso 1 1 calc R
H5B H 0.4467 -0.2109 -0.2749 0.058 Uiso 1 1 calc R
H5C H 0.4949 -0.1417 -0.1914 0.058 Uiso 1 1 calc R
C6 C 0.2945(3) -0.1791(2) -0.0983(3) 0.0508(9) Uani 1 1 d .
H6A H 0.2131 -0.1531 -0.0672 0.061 Uiso 1 1 calc R
H6B H 0.3536 -0.1842 -0.0388 0.061 Uiso 1 1 calc R
H6C H 0.3073 -0.2534 -0.1237 0.061 Uiso 1 1 calc R
C11 C 0.4220(2) 0.12325(18) -0.2815(2) 0.0264(6) Uani 1 1 d .
C12 C 0.5092(2) 0.10509(19) -0.1964(2) 0.0299(6) Uani 1 1 d .
H12 H 0.4922 0.0795 -0.1202 0.036 Uiso 1 1 calc R
C13 C 0.6194(2) 0.1233(2) -0.2201(2) 0.0362(7) Uani 1 1 d .
H13 H 0.6754 0.1120 -0.1596 0.043 Uiso 1 1 calc R
C14 C 0.6497(3) 0.1576(2) -0.3303(3) 0.0401(7) Uani 1 1 d .
H14 H 0.7253 0.1709 -0.3462 0.048 Uiso 1 1 calc R
C15 C 0.5669(3) 0.1720(2) -0.4165(3) 0.0416(7) Uani 1 1 d .
H15 H 0.5865 0.1939 -0.4931 0.050 Uiso 1 1 calc R
C16 C 0.4562(2) 0.1553(2) -0.3933(2) 0.0340(7) Uani 1 1 d .
H16 H 0.4014 0.1657 -0.4546 0.041 Uiso 1 1 calc R
C21 C 0.2105(2) 0.2425(2) -0.0131(2) 0.0279(6) Uani 1 1 d .
C22 C 0.2796(2) 0.28348(19) -0.0996(2) 0.0270(6) Uani 1 1 d .
H22 H 0.3690 0.2551 -0.1074 0.032 Uiso 1 1 calc R
C23 C 0.2039(2) 0.38402(19) -0.1591(2) 0.0266(6) Uani 1 1 d .
C24 C 0.0849(2) 0.39845(19) -0.1182(2) 0.0271(6) Uani 1 1 d .
H24 H 0.0145 0.4660 -0.1388 0.033 Uiso 1 1 calc R
C25 C 0.0887(2) 0.31194(19) -0.0260(2) 0.0277(6) Uani 1 1 d .
C26 C -0.0012(3) 0.2876(2) 0.0477(2) 0.0363(7) Uani 1 1 d .
H26 H -0.0830 0.3310 0.0374 0.044 Uiso 1 1 calc R
C27 C 0.0312(3) 0.2009(2) 0.1339(2) 0.0442(8) Uani 1 1 d .
H27 H -0.0286 0.1845 0.1840 0.053 Uiso 1 1 calc R
C28 C 0.1526(3) 0.1353(2) 0.1495(2) 0.0429(8) Uani 1 1 d .
H28 H 0.1729 0.0764 0.2110 0.052 Uiso 1 1 calc R
C29 C 0.2413(3) 0.1544(2) 0.0786(2) 0.0337(7) Uani 1 1 d .
H29 H 0.3224 0.1094 0.0904 0.040 Uiso 1 1 calc R
C31 C 0.3661(2) 0.4294(2) -0.2710(2) 0.0394(7) Uani 1 1 d .
H31A H 0.4082 0.3477 -0.2600 0.047 Uiso 1 1 calc R
H31B H 0.3980 0.4654 -0.2139 0.047 Uiso 1 1 calc R
C32 C 0.3906(3) 0.4777(2) -0.3903(3) 0.0523(9) Uani 1 1 d .
H32A H 0.3694 0.4342 -0.4469 0.063 Uiso 1 1 calc R
H32B H 0.4776 0.4701 -0.3979 0.063 Uiso 1 1 calc R
C33 C 0.3193(3) 0.6011(2) -0.4164(3) 0.0548(9) Uani 1 1 d .
H33A H 0.3488 0.6467 -0.3677 0.066 Uiso 1 1 calc R
H33B H 0.3310 0.6275 -0.4975 0.066 Uiso 1 1 calc R
C34 C 0.1867(3) 0.6167(2) -0.3939(3) 0.0473(8) Uani 1 1 d .
H34A H 0.1546 0.5792 -0.4495 0.057 Uiso 1 1 calc R
H34B H 0.1421 0.6979 -0.4043 0.057 Uiso 1 1 calc R
C35 C 0.1681(3) 0.5668(2) -0.2726(2) 0.0370(7) Uani 1 1 d .
H35A H 0.1932 0.6091 -0.2170 0.044 Uiso 1 1 calc R
H35B H 0.0816 0.5742 -0.2603 0.044 Uiso 1 1 calc R
C41 C 0.0680(2) 0.2672(2) -0.4087(2) 0.0351(7) Uani 1 1 d .
C42 C 0.0122(2) 0.3625(2) -0.3500(2) 0.0326(6) Uani 1 1 d .
H42 H 0.0172 0.4404 -0.3736 0.039 Uiso 1 1 calc R
C43 C -0.0763(2) 0.3348(2) -0.2756(2) 0.0293(6) Uani 1 1 d .
C44 C -0.0593(2) 0.2181(2) -0.2706(2) 0.0314(6) Uani 1 1 d .
H44 H -0.1104 0.1759 -0.2268 0.038 Uiso 1 1 calc R
C45 C 0.0241(2) 0.1772(2) -0.3587(2) 0.0359(7) Uani 1 1 d .
C46 C 0.0631(3) 0.0721(3) -0.4030(3) 0.0491(8) Uani 1 1 d .
H46 H 0.0361 0.0107 -0.3703 0.059 Uiso 1 1 calc R
C47 C 0.1405(3) 0.0608(3) -0.4941(3) 0.0596(10) Uani 1 1 d .
H47 H 0.1653 -0.0089 -0.5253 0.071 Uiso 1 1 calc R
C48 C 0.1842(3) 0.1490(3) -0.5426(3) 0.0618(10) Uani 1 1 d .
H48 H 0.2385 0.1376 -0.6051 0.074 Uiso 1 1 calc R
C49 C 0.1496(3) 0.2510(3) -0.5012(2) 0.0491(8) Uani 1 1 d .
H49 H 0.1799 0.3103 -0.5342 0.059 Uiso 1 1 calc R
C51 C -0.2054(3) 0.5243(2) -0.2740(3) 0.0417(7) Uani 1 1 d .
H51A H -0.2560 0.5236 -0.3398 0.050 Uiso 1 1 calc R
H51B H -0.1362 0.5496 -0.3043 0.050 Uiso 1 1 calc R
C52 C -0.2778(3) 0.6060(2) -0.1962(3) 0.0500(8) Uani 1 1 d .
H52A H -0.3094 0.6811 -0.2403 0.060 Uiso 1 1 calc R
H52B H -0.2251 0.6127 -0.1347 0.060 Uiso 1 1 calc R
C53 C -0.3810(3) 0.5682(2) -0.1435(3) 0.0488(8) Uani 1 1 d .
H53A H -0.4387 0.5693 -0.2039 0.059 Uiso 1 1 calc R
H53B H -0.4237 0.6202 -0.0884 0.059 Uiso 1 1 calc R
C54 C -0.3335(3) 0.4498(2) -0.0821(3) 0.0561(9) Uani 1 1 d .
H54A H -0.2838 0.4509 -0.0157 0.067 Uiso 1 1 calc R
H54B H -0.4019 0.4228 -0.0528 0.067 Uiso 1 1 calc R
C55 C -0.2586(3) 0.3698(2) -0.1612(3) 0.0430(8) Uani 1 1 d .
H55A H -0.2237 0.2950 -0.1173 0.052 Uiso 1 1 calc R
H55B H -0.3109 0.3609 -0.2219 0.052 Uiso 1 1 calc R

loop_
_atom_site_aniso_label
_atom_site_aniso_U_11
_atom_site_aniso_U_22
_atom_site_aniso_U_33
_atom_site_aniso_U_23
_atom_site_aniso_U_13
_atom_site_aniso_U_12
Ti 0.0240(3) 0.0262(2) 0.0239(3) -0.00462(19) -0.0009(2) -0.0068(2)
N1 0.0297(14) 0.0270(10) 0.0339(13) -0.0025(10) 0.0009(10) -0.0076(10)
N2 0.0258(13) 0.0249(10) 0.0383(14) 0.0002(10) 0.0006(10) -0.0041(10)
C1 0.0310(16) 0.0290(13) 0.0317(15) -0.0039(12) 0.0007(12) -0.0117(12)
C2 0.0335(17) 0.0256(12) 0.0287(15) -0.0041(11) -0.0014(12) -0.0088(12)
C3 0.0290(15) 0.0238(12) 0.0253(14) -0.0058(11) -0.0017(11) -0.0069(11)
C4 0.0380(18) 0.0273(13) 0.0395(17) -0.0077(12) -0.0022(13) -0.0096(13)
C5 0.054(2) 0.0307(14) 0.057(2) -0.0135(14) -0.0008(16) -0.0040(14)
C6 0.064(2) 0.0333(15) 0.053(2) -0.0012(15) 0.0000(17) -0.0136(16)
C11 0.0265(15) 0.0233(12) 0.0283(15) -0.0077(11) 0.0009(12) -0.0038(11)
C12 0.0274(16) 0.0253(12) 0.0350(16) -0.0044(12) -0.0013(12) -0.0045(12)
C13 0.0286(17) 0.0363(14) 0.0433(18) -0.0134(14) -0.0073(13) -0.0046(13)
C14 0.0284(17) 0.0450(16) 0.050(2) -0.0138(15) 0.0060(15) -0.0128(14)
C15 0.0389(19) 0.0510(17) 0.0393(18) -0.0113(15) 0.0121(15) -0.0184(15)
C16 0.0340(18) 0.0380(14) 0.0307(16) -0.0082(13) -0.0020(13) -0.0100(13)
C21 0.0309(16) 0.0290(13) 0.0249(14) -0.0105(12) -0.0030(12) -0.0072(12)
C22 0.0231(15) 0.0295(13) 0.0283(15) -0.0097(11) -0.0026(12) -0.0048(12)
C23 0.0303(16) 0.0248(12) 0.0264(14) -0.0077(11) -0.0007(12) -0.0087(12)
C24 0.0263(16) 0.0261(12) 0.0272(15) -0.0075(11) 0.0003(12) -0.0035(12)
C25 0.0315(16) 0.0280(13) 0.0238(14) -0.0063(11) -0.0019(12) -0.0073(12)
C26 0.0363(18) 0.0386(14) 0.0305(16) -0.0043(13) 0.0092(13) -0.0066(14)
C27 0.053(2) 0.0431(16) 0.0309(17) -0.0026(14) 0.0124(15) -0.0080(16)
C28 0.061(2) 0.0369(15) 0.0244(16) -0.0027(13) -0.0004(15) -0.0053(16)
C29 0.0380(18) 0.0307(13) 0.0284(15) -0.0061(12) -0.0091(13) -0.0020(13)
C31 0.0292(17) 0.0383(15) 0.0494(19) -0.0029(14) 0.0058(14) -0.0096(13)
C32 0.050(2) 0.0508(18) 0.054(2) -0.0004(16) 0.0171(17) -0.0144(16)
C33 0.062(2) 0.0497(18) 0.052(2) 0.0071(16) 0.0131(17) -0.0214(18)
C34 0.051(2) 0.0412(16) 0.0460(19) 0.0074(15) -0.0004(16) -0.0129(15)
C35 0.0373(18) 0.0287(13) 0.0426(18) -0.0002(13) 0.0032(14) -0.0081(13)
C41 0.0297(17) 0.0525(16) 0.0217(15) -0.0032(13) -0.0073(12) -0.0096(14)
C42 0.0317(17) 0.0361(14) 0.0271(15) 0.0046(12) -0.0062(12) -0.0084(13)
C43 0.0253(16) 0.0314(13) 0.0310(15) -0.0020(12) -0.0074(12) -0.0079(12)
C44 0.0226(15) 0.0327(13) 0.0401(17) -0.0033(13) -0.0029(13) -0.0101(12)
C45 0.0253(16) 0.0474(16) 0.0357(17) -0.0146(14) -0.0105(13) -0.0070(13)
C46 0.0348(19) 0.0563(18) 0.059(2) -0.0309(17) -0.0122(16) -0.0068(15)
C47 0.037(2) 0.084(2) 0.061(2) -0.049(2) -0.0079(17) -0.0070(19)
C48 0.039(2) 0.112(3) 0.0320(19) -0.033(2) -0.0020(15) -0.009(2)
C49 0.039(2) 0.079(2) 0.0251(16) -0.0050(16) -0.0079(14) -0.0095(17)
C51 0.0352(18) 0.0309(14) 0.056(2) 0.0018(14) -0.0001(15) -0.0076(13)
C52 0.043(2) 0.0287(14) 0.074(2) -0.0094(15) -0.0044(17) -0.0025(14)
C53 0.0372(19) 0.0409(16) 0.061(2) -0.0114(16) 0.0056(16) 0.0013(15)
C54 0.049(2) 0.0497(18) 0.056(2) -0.0026(16) 0.0179(17) 0.0025(16)
C55 0.0376(19) 0.0329(14) 0.055(2) -0.0010(14) 0.0113(15) -0.0071(14)

loop_
_atom_type_symbol
_atom_type_description
_atom_type_scat_dispersion_real
_atom_type_scat_dispersion_imag
_atom_type_scat_source
C C 0.0033 0.0016 'International Tables Vol C Tables 4.2.6.8 and 6.1.1.4'
H H 0.0000 0.0000 'International Tables Vol C Tables 4.2.6.8 and 6.1.1.4'
N N 0.0061 0.0033 'International Tables Vol C Tables 4.2.6.8 and 6.1.1.4'
Ti Ti 0.2776 0.4457 'International Tables Vol C Tables 4.2.6.8 and 6.1.1.4'

loop_
_geom_angle_atom_site_label_1
_geom_angle_atom_site_label_2
_geom_angle_atom_site_label_3
_geom_angle
C1 Ti C3 71.33(9)
C1 Ti C24 127.04(9)
C3 Ti C24 136.62(9)
C1 Ti C42 135.92(10)
C3 Ti C42 117.54(9)
C24 Ti C42 78.29(9)
C1 Ti C22 103.54(9)
C3 Ti C22 81.29(9)
C24 Ti C22 57.38(8)
C42 Ti C22 120.25(9)
C1 Ti C23 135.58(10)
C3 Ti C23 103.10(9)
C24 Ti C23 34.44(8)
C42 Ti C23 86.73(9)
C22 Ti C23 34.18(8)
C1 Ti C25 92.60(9)
C3 Ti C25 130.33(9)
C24 Ti C25 34.55(8)
C42 Ti C25 106.70(9)
C22 Ti C25 56.56(8)
C23 Ti C25 56.57(8)
C1 Ti C44 80.82(9)
C3 Ti C44 118.11(9)
C24 Ti C44 104.38(8)
C42 Ti C44 56.38(9)
C22 Ti C44 160.20(8)
C23 Ti C44 133.49(8)
C25 Ti C44 104.33(9)
C1 Ti C41 114.21(10)
C3 Ti C41 87.31(9)
C24 Ti C41 111.31(9)
C42 Ti C41 33.96(8)
C22 Ti C41 134.42(9)
C23 Ti C41 109.34(9)
C25 Ti C41 140.36(9)
C44 Ti C41 55.83(9)
C1 Ti C21 80.69(9)
C3 Ti C21 96.72(9)
C24 Ti C21 56.52(8)
C42 Ti C21 134.77(8)
C22 Ti C21 33.47(8)
C23 Ti C21 55.71(8)
C25 Ti C21 33.61(8)
C44 Ti C21 132.13(9)
C41 Ti C21 165.02(9)
C1 Ti C45 83.11(10)
C3 Ti C45 87.99(9)
C24 Ti C45 129.16(9)
C42 Ti C45 55.88(9)
C22 Ti C45 164.69(9)
C23 Ti C45 141.31(9)
C25 Ti C45 137.78(9)
C44 Ti C45 33.47(8)
C41 Ti C45 33.28(8)
C21 Ti C45 160.65(9)
C1 Ti C43 110.72(9)
C3 Ti C43 140.15(9)
C24 Ti C43 75.76(8)
C42 Ti C43 33.49(8)
C22 Ti C43 132.57(8)
C23 Ti C43 100.96(8)
C25 Ti C43 89.49(9)
C44 Ti C43 32.78(8)
C41 Ti C43 54.71(9)
C21 Ti C43 123.10(8)
C45 Ti C43 54.13(8)
C23 N1 C31 117.1(2)
C23 N1 C35 116.5(2)
C31 N1 C35 112.9(2)
C43 N2 C51 114.4(2)
C43 N2 C55 116.07(19)
C51 N2 C55 112.4(2)
C2 C1 Ti 89.34(14)
C3 C2 C1 108.09(19)
C3 C2 C4 112.28(19)
C1 C2 C4 111.2(2)
C11 C3 C2 120.1(2)
C11 C3 Ti 130.06(16)
C2 C3 Ti 86.89(14)
C6 C4 C5 110.2(2)
C6 C4 C2 110.5(2)
C5 C4 C2 113.6(2)
C12 C11 C16 115.7(2)
C12 C11 C3 125.1(2)
C16 C11 C3 119.1(2)
C13 C12 C11 121.9(2)
C12 C13 C14 121.2(3)
C15 C14 C13 118.0(3)
C16 C15 C14 121.1(3)
C15 C16 C11 122.0(3)
C22 C21 C29 132.7(2)
C22 C21 C25 107.9(2)
C29 C21 C25 119.4(2)
C22 C21 Ti 70.20(14)
C29 C21 Ti 126.28(16)
C25 C21 Ti 70.88(14)
C21 C22 C23 108.1(2)
C21 C22 Ti 76.33(14)
C23 C22 Ti 72.97(14)
N1 C23 C24 125.9(2)
N1 C23 C22 125.5(2)
C24 C23 C22 108.0(2)
N1 C23 Ti 115.14(16)
C24 C23 Ti 70.74(13)
C22 C23 Ti 72.85(13)
C23 C24 C25 107.9(2)
C23 C24 Ti 74.81(13)
C25 C24 Ti 75.41(13)
C26 C25 C21 119.8(2)
C26 C25 C24 132.5(2)
C21 C25 C24 107.7(2)
C26 C25 Ti 120.70(17)
C21 C25 Ti 75.51(13)
C24 C25 Ti 70.03(13)
C27 C26 C25 119.2(3)
C26 C27 C28 120.9(3)
C29 C28 C27 121.7(3)
C28 C29 C21 118.9(3)
N1 C31 C32 111.1(2)
C31 C32 C33 112.0(2)
C34 C33 C32 110.3(2)
C33 C34 C35 110.3(3)
N1 C35 C34 110.9(2)
C49 C41 C42 132.6(3)
C49 C41 C45 120.1(3)
C42 C41 C45 107.3(2)
C49 C41 Ti 122.64(19)
C42 C41 Ti 69.74(14)
C45 C41 Ti 74.39(15)
C43 C42 C41 107.7(2)
C43 C42 Ti 78.48(15)
C41 C42 Ti 76.30(15)
N2 C43 C44 126.5(2)
N2 C43 C42 125.4(2)
C44 C43 C42 108.1(2)
N2 C43 Ti 124.36(17)
C44 C43 Ti 70.92(15)
C42 C43 Ti 68.03(14)
C43 C44 C45 107.5(2)
C43 C44 Ti 76.30(15)
C45 C44 Ti 75.01(15)
C46 C45 C41 119.2(3)
C46 C45 C44 132.7(3)
C41 C45 C44 108.0(2)
C46 C45 Ti 123.59(19)
C41 C45 Ti 72.33(15)
C44 C45 Ti 71.52(15)
C47 C46 C45 118.7(3)
C46 C47 C48 122.0(3)
C49 C48 C47 120.8(3)
C48 C49 C41 119.1(3)
N2 C51 C52 111.7(2)
C51 C52 C53 111.3(2)
C52 C53 C54 109.5(2)
C55 C54 C53 111.3(2)
N2 C55 C54 111.8(2)

loop_
_geom_bond_atom_site_label_1
_geom_bond_atom_site_label_2
_geom_bond_distance
Ti C1 2.121(2)
Ti C3 2.190(2)
Ti C24 2.367(2)
Ti C42 2.393(3)
Ti C22 2.418(3)
Ti C23 2.420(2)
Ti C25 2.437(2)
Ti C44 2.460(3)
Ti C41 2.479(3)
Ti C21 2.497(2)
Ti C45 2.505(3)
Ti C43 2.529(3)
N1 C23 1.397(3)
N1 C31 1.453(3)
N1 C35 1.466(3)
N2 C43 1.399(3)
N2 C51 1.463(3)
N2 C55 1.465(3)
C1 C2 1.553(3)
C2 C3 1.552(3)
C2 C4 1.559(3)
C3 C11 1.486(3)
C4 C6 1.517(3)
C4 C5 1.520(4)
C11 C12 1.399(4)
C11 C16 1.407(3)
C12 C13 1.380(3)
C13 C14 1.384(4)
C14 C15 1.381(4)
C15 C16 1.378(4)
C21 C22 1.417(3)
C21 C29 1.419(3)
C21 C25 1.428(3)
C22 C23 1.422(3)
C23 C24 1.418(3)
C24 C25 1.428(3)
C25 C26 1.416(3)
C26 C27 1.365(4)
C27 C28 1.413(4)
C28 C29 1.364(4)
C31 C32 1.511(4)
C32 C33 1.521(4)
C33 C34 1.515(4)
C34 C35 1.522(4)
C41 C49 1.414(4)
C41 C42 1.425(3)
C41 C45 1.427(4)
C42 C43 1.424(3)
C43 C44 1.409(3)
C44 C45 1.431(3)
C45 C46 1.416(3)
C46 C47 1.370(4)
C47 C48 1.401(5)
C48 C49 1.365(4)
C51 C52 1.503(4)
C52 C53 1.506(4)
C53 C54 1.519(4)
C54 C55 1.511(4)

loop_
_geom_torsion_atom_site_label_1
_geom_torsion_atom_site_label_2
_geom_torsion_atom_site_label_3
_geom_torsion_atom_site_label_4
_geom_torsion
C3 Ti C1 C2 13.28(14)
C24 Ti C1 C2 -121.63(15)
C42 Ti C1 C2 123.92(16)
C22 Ti C1 C2 -62.49(16)
C23 Ti C1 C2 -76.55(18)
C25 Ti C1 C2 -118.67(15)
C44 Ti C1 C2 137.22(16)
C41 Ti C1 C2 91.37(16)
C21 Ti C1 C2 -87.13(15)
C45 Ti C1 C2 103.49(15)
C43 Ti C1 C2 150.89(14)
Ti C1 C2 C3 -18.84(19)
Ti C1 C2 C4 -142.53(18)
C1 C2 C3 C11 153.8(2)
C4 C2 C3 C11 -83.2(3)
C1 C2 C3 Ti 18.25(18)
C4 C2 C3 Ti 141.31(19)
C1 Ti C3 C11 -140.9(2)
C24 Ti C3 C11 -16.3(3)
C42 Ti C3 C11 86.4(2)
C22 Ti C3 C11 -33.3(2)
C23 Ti C3 C11 -6.8(2)
C25 Ti C3 C11 -63.8(3)
C44 Ti C3 C11 150.9(2)
C41 Ti C3 C11 102.4(2)
C21 Ti C3 C11 -63.1(2)
C45 Ti C3 C11 135.7(2)
C43 Ti C3 C11 118.9(2)
C1 Ti C3 C2 -13.31(14)
C24 Ti C3 C2 111.32(16)
C42 Ti C3 C2 -146.07(14)
C22 Ti C3 C2 94.26(15)
C23 Ti C3 C2 120.76(14)
C25 Ti C3 C2 63.74(17)
C44 Ti C3 C2 -81.50(16)
C41 Ti C3 C2 -130.00(15)
C21 Ti C3 C2 64.47(15)
C45 Ti C3 C2 -96.71(15)
C43 Ti C3 C2 -113.55(16)
C3 C2 C4 C6 176.2(2)
C1 C2 C4 C6 -62.5(3)
C3 C2 C4 C5 51.8(3)
C1 C2 C4 C5 173.1(2)
C2 C3 C11 C12 -30.1(3)
Ti C3 C11 C12 83.7(3)
C2 C3 C11 C16 149.7(2)
Ti C3 C11 C16 -96.4(3)
C16 C11 C12 C13 3.3(3)
C3 C11 C12 C13 -176.9(2)
C11 C12 C13 C14 -1.8(4)
C12 C13 C14 C15 -0.7(4)
C13 C14 C15 C16 1.5(4)
C14 C15 C16 C11 0.2(4)
C12 C11 C16 C15 -2.5(4)
C3 C11 C16 C15 177.6(2)
C1 Ti C21 C22 132.70(15)
C3 Ti C21 C22 62.95(14)
C24 Ti C21 C22 -80.13(15)
C42 Ti C21 C22 -77.65(17)
C23 Ti C21 C22 -38.35(13)
C25 Ti C21 C22 -118.1(2)
C44 Ti C21 C22 -158.78(13)
C41 Ti C21 C22 -42.0(4)
C45 Ti C21 C22 166.2(2)
C43 Ti C21 C22 -118.57(14)
C1 Ti C21 C29 3.7(2)
C3 Ti C21 C29 -66.0(2)
C24 Ti C21 C29 150.9(3)
C42 Ti C21 C29 153.3(2)
C22 Ti C21 C29 -129.0(3)
C23 Ti C21 C29 -167.3(3)
C25 Ti C21 C29 112.9(3)
C44 Ti C21 C29 72.2(3)
C41 Ti C21 C29 -171.0(3)
C45 Ti C21 C29 37.2(4)
C43 Ti C21 C29 112.4(2)
C1 Ti C21 C25 -109.24(15)
C3 Ti C21 C25 -179.00(15)
C24 Ti C21 C25 37.93(14)
C42 Ti C21 C25 40.4(2)
C22 Ti C21 C25 118.1(2)
C23 Ti C21 C25 79.70(15)
C44 Ti C21 C25 -40.73(18)
C41 Ti C21 C25 76.1(4)
C45 Ti C21 C25 -75.7(3)
C43 Ti C21 C25 -0.51(18)
C29 C21 C22 C23 -171.8(2)
C25 C21 C22 C23 5.4(3)
Ti C21 C22 C23 66.63(16)
C29 C21 C22 Ti 121.6(3)
C25 C21 C22 Ti -61.18(17)
C1 Ti C22 C21 -48.24(15)
C3 Ti C22 C21 -116.52(14)
C24 Ti C22 C21 77.32(15)
C42 Ti C22 C21 126.60(14)
C23 Ti C22 C21 114.1(2)
C25 Ti C22 C21 35.83(13)
C44 Ti C22 C21 52.4(3)
C41 Ti C22 C21 165.99(14)
C45 Ti C22 C21 -162.6(3)
C43 Ti C22 C21 87.43(16)
C1 Ti C22 C23 -162.39(14)
C3 Ti C22 C23 129.34(15)
C24 Ti C22 C23 -36.83(14)
C42 Ti C22 C23 12.46(17)
C25 Ti C22 C23 -78.31(15)
C44 Ti C22 C23 -61.8(3)
C41 Ti C22 C23 51.85(19)
C21 Ti C22 C23 -114.1(2)
C45 Ti C22 C23 83.3(3)
C43 Ti C22 C23 -26.72(19)
C31 N1 C23 C24 171.9(2)
C35 N1 C23 C24 33.9(4)
C31 N1 C23 C22 -18.2(3)
C35 N1 C23 C22 -156.2(2)
C31 N1 C23 Ti -104.4(2)
C35 N1 C23 Ti 117.6(2)
C21 C22 C23 N1 -177.9(2)
Ti C22 C23 N1 -109.0(2)
C21 C22 C23 C24 -6.5(3)
Ti C22 C23 C24 62.40(17)
C21 C22 C23 Ti -68.89(17)
C1 Ti C23 N1 146.60(16)
C3 Ti C23 N1 70.02(19)
C24 Ti C23 N1 -121.5(2)
C42 Ti C23 N1 -47.50(18)
C22 Ti C23 N1 121.7(2)
C25 Ti C23 N1 -160.0(2)
C44 Ti C23 N1 -82.6(2)
C41 Ti C23 N1 -21.7(2)
C21 Ti C23 N1 159.3(2)
C45 Ti C23 N1 -33.5(2)
C43 Ti C23 N1 -77.97(18)
C1 Ti C23 C24 -91.93(18)
C3 Ti C23 C24 -168.51(15)
C42 Ti C23 C24 73.97(15)
C22 Ti C23 C24 -116.8(2)
C25 Ti C23 C24 -38.53(14)
C44 Ti C23 C24 38.91(19)
C41 Ti C23 C24 99.74(15)
C21 Ti C23 C24 -79.27(15)
C45 Ti C23 C24 88.01(19)
C43 Ti C23 C24 43.50(15)
C1 Ti C23 C22 24.9(2)
C3 Ti C23 C22 -51.72(16)
C24 Ti C23 C22 116.8(2)
C42 Ti C23 C22 -169.24(15)
C25 Ti C23 C22 78.27(15)
C44 Ti C23 C22 155.70(14)
C41 Ti C23 C22 -143.47(14)
C21 Ti C23 C22 37.53(14)
C45 Ti C23 C22 -155.19(15)
C43 Ti C23 C22 160.29(14)
N1 C23 C24 C25 176.4(2)
C22 C23 C24 C25 5.0(3)
Ti C23 C24 C25 68.78(16)
N1 C23 C24 Ti 107.6(2)
C22 C23 C24 Ti -63.76(16)
C1 Ti C24 C23 118.80(16)
C3 Ti C24 C23 16.4(2)
C42 Ti C24 C23 -101.50(15)
C22 Ti C24 C23 36.54(14)
C25 Ti C24 C23 113.6(2)
C44 Ti C24 C23 -151.94(14)
C41 Ti C24 C23 -93.43(16)
C21 Ti C24 C23 76.71(16)
C45 Ti C24 C23 -126.32(15)
C43 Ti C24 C23 -135.79(16)
C1 Ti C24 C25 5.22(19)
C3 Ti C24 C25 -97.17(18)
C42 Ti C24 C25 144.93(16)
C22 Ti C24 C25 -77.04(16)
C23 Ti C24 C25 -113.6(2)
C44 Ti C24 C25 94.48(16)
C41 Ti C24 C25 153.00(15)
C21 Ti C24 C25 -36.87(14)
C45 Ti C24 C25 120.10(16)
C43 Ti C24 C25 110.63(16)
C22 C21 C25 C26 178.1(2)
C29 C21 C25 C26 -4.2(3)
Ti C21 C25 C26 117.4(2)
C22 C21 C25 C24 -2.3(3)
C29 C21 C25 C24 175.3(2)
Ti C21 C25 C24 -63.09(16)
C22 C21 C25 Ti 60.75(16)
C29 C21 C25 Ti -121.6(2)
C23 C24 C25 C26 177.8(3)
Ti C24 C25 C26 -113.8(3)
C23 C24 C25 C21 -1.7(3)
Ti C24 C25 C21 66.72(17)
C23 C24 C25 Ti -68.37(16)
C1 Ti C25 C26 -47.5(2)
C3 Ti C25 C26 -115.1(2)
C24 Ti C25 C26 128.3(3)
C42 Ti C25 C26 92.3(2)
C22 Ti C25 C26 -152.1(2)
C23 Ti C25 C26 166.7(2)
C44 Ti C25 C26 33.7(2)
C41 Ti C25 C26 86.8(2)
C21 Ti C25 C26 -116.4(3)
C45 Ti C25 C26 35.1(3)
C43 Ti C25 C26 63.2(2)
C1 Ti C25 C21 68.85(15)
C3 Ti C25 C21 1.31(19)
C24 Ti C25 C21 -115.3(2)
C42 Ti C25 C21 -151.29(14)
C22 Ti C25 C21 -35.68(13)
C23 Ti C25 C21 -76.92(15)
C44 Ti C25 C21 150.04(14)
C41 Ti C25 C21 -156.85(15)
C45 Ti C25 C21 151.45(15)
C43 Ti C25 C21 179.57(15)
C1 Ti C25 C24 -175.83(16)
C3 Ti C25 C24 116.62(16)
C42 Ti C25 C24 -35.98(17)
C22 Ti C25 C24 79.64(15)
C23 Ti C25 C24 38.40(14)
C44 Ti C25 C24 -94.65(15)
C41 Ti C25 C24 -41.5(2)
C21 Ti C25 C24 115.3(2)
C45 Ti C25 C24 -93.23(18)
C43 Ti C25 C24 -65.11(15)
C21 C25 C26 C27 3.1(4)
C24 C25 C26 C27 -176.3(3)
Ti C25 C26 C27 93.4(3)
C25 C26 C27 C28 -0.4(4)
C26 C27 C28 C29 -1.2(4)
C27 C28 C29 C21 0.0(4)
C22 C21 C29 C28 179.6(3)
C25 C21 C29 C28 2.6(4)
Ti C21 C29 C28 -84.3(3)
C23 N1 C31 C32 164.2(2)
C35 N1 C31 C32 -56.4(3)
N1 C31 C32 C33 53.9(3)
C31 C32 C33 C34 -53.3(4)
C32 C33 C34 C35 54.1(3)
C23 N1 C35 C34 -162.3(2)
C31 N1 C35 C34 58.1(3)
C33 C34 C35 N1 -56.4(3)
C1 Ti C41 C49 -93.7(3)
C3 Ti C41 C49 -25.6(3)
C24 Ti C41 C49 114.1(3)
C42 Ti C41 C49 128.4(3)
C22 Ti C41 C49 49.4(3)
C23 Ti C41 C49 77.4(3)
C25 Ti C41 C49 137.9(2)
C44 Ti C41 C49 -152.6(3)
C21 Ti C41 C49 80.5(4)
C45 Ti C41 C49 -116.0(3)
C43 Ti C41 C49 167.3(3)
C1 Ti C41 C42 137.93(16)
C3 Ti C41 C42 -153.94(16)
C24 Ti C41 C42 -14.25(18)
C22 Ti C41 C42 -78.92(19)
C23 Ti C41 C42 -51.00(17)
C25 Ti C41 C42 9.6(2)
C44 Ti C41 C42 79.05(16)
C21 Ti C41 C42 -47.8(4)
C45 Ti C41 C42 115.6(2)
C43 Ti C41 C42 38.91(14)
C1 Ti C41 C45 22.32(18)
C3 Ti C41 C45 90.44(16)
C24 Ti C41 C45 -129.86(15)
C42 Ti C41 C45 -115.6(2)
C22 Ti C41 C45 165.47(14)
C23 Ti C41 C45 -166.61(15)
C25 Ti C41 C45 -106.05(18)
C44 Ti C41 C45 -36.57(14)
C21 Ti C41 C45 -163.4(3)
C43 Ti C41 C45 -76.71(16)
C49 C41 C42 C43 170.9(3)
C45 C41 C42 C43 -7.5(3)
Ti C41 C42 C43 -72.91(18)
C49 C41 C42 Ti -116.2(3)
C45 C41 C42 Ti 65.46(18)
C1 Ti C42 C43 50.3(2)
C3 Ti C42 C43 141.37(14)
C24 Ti C42 C43 -81.84(15)
C22 Ti C42 C43 -122.53(15)
C23 Ti C42 C43 -115.55(15)
C25 Ti C42 C43 -61.94(16)
C44 Ti C42 C43 34.42(14)
C41 Ti C42 C43 111.7(2)
C21 Ti C42 C43 -83.94(18)
C45 Ti C42 C43 75.01(16)
C1 Ti C42 C41 -61.5(2)
C3 Ti C42 C41 29.66(19)
C24 Ti C42 C41 166.46(17)
C22 Ti C42 C41 125.77(16)
C23 Ti C42 C41 132.74(16)
C25 Ti C42 C41 -173.65(15)
C44 Ti C42 C41 -77.28(17)
C21 Ti C42 C41 164.35(15)
C45 Ti C42 C41 -36.70(15)
C43 Ti C42 C41 -111.7(2)
C51 N2 C43 C44 -148.5(3)
C55 N2 C43 C44 -15.1(4)
C51 N2 C43 C42 34.8(4)
C55 N2 C43 C42 168.2(2)
C51 N2 C43 Ti 120.8(2)
C55 N2 C43 Ti -105.8(2)
C41 C42 C43 N2 -171.2(2)
Ti C42 C43 N2 117.4(3)
C41 C42 C43 C44 11.6(3)
Ti C42 C43 C44 -59.83(19)
C41 C42 C43 Ti 71.39(18)
C1 Ti C43 N2 96.2(2)
C3 Ti C43 N2 -178.48(17)
C24 Ti C43 N2 -28.48(19)
C42 Ti C43 N2 -118.7(3)
C22 Ti C43 N2 -37.3(2)
C23 Ti C43 N2 -52.2(2)
C25 Ti C43 N2 3.59(19)
C44 Ti C43 N2 121.7(3)
C41 Ti C43 N2 -158.2(2)
C21 Ti C43 N2 3.9(2)
C45 Ti C43 N2 160.6(2)
C1 Ti C43 C44 -25.52(18)
C3 Ti C43 C44 59.8(2)
C24 Ti C43 C44 -150.17(17)
C42 Ti C43 C44 119.6(2)
C22 Ti C43 C44 -158.94(15)
C23 Ti C43 C44 -173.85(15)
C25 Ti C43 C44 -118.11(16)
C41 Ti C43 C44 80.11(17)
C21 Ti C43 C44 -117.82(16)
C45 Ti C43 C44 38.89(15)
C1 Ti C43 C42 -145.12(15)
C3 Ti C43 C42 -59.77(19)
C24 Ti C43 C42 90.23(15)
C22 Ti C43 C42 81.46(18)
C23 Ti C43 C42 66.55(16)
C25 Ti C43 C42 122.30(15)
C44 Ti C43 C42 -119.6(2)
C41 Ti C43 C42 -39.48(15)
C21 Ti C43 C42 122.58(15)
C45 Ti C43 C42 -80.71(17)
N2 C43 C44 C45 171.7(2)
C42 C43 C44 C45 -11.1(3)
Ti C43 C44 C45 -69.13(18)
N2 C43 C44 Ti -119.1(3)
C42 C43 C44 Ti 58.03(18)
C1 Ti C44 C43 155.91(17)
C3 Ti C44 C43 -141.10(15)
C24 Ti C44 C43 29.85(17)
C42 Ti C44 C43 -35.18(15)
C22 Ti C44 C43 51.4(3)
C23 Ti C44 C43 8.3(2)
C25 Ti C44 C43 65.56(16)
C41 Ti C44 C43 -76.37(16)
C21 Ti C44 C43 87.44(17)
C45 Ti C44 C43 -112.7(2)
C1 Ti C44 C45 -91.38(16)
C3 Ti C44 C45 -28.38(18)
C24 Ti C44 C45 142.57(15)
C42 Ti C44 C45 77.54(16)
C22 Ti C44 C45 164.1(2)
C23 Ti C44 C45 121.06(16)
C25 Ti C44 C45 178.27(15)
C41 Ti C44 C45 36.35(15)
C21 Ti C44 C45 -159.84(14)
C43 Ti C44 C45 112.7(2)
C49 C41 C45 C46 -0.1(4)
C42 C41 C45 C46 178.5(2)
Ti C41 C45 C46 -119.1(2)
C49 C41 C45 C44 -177.9(2)
C42 C41 C45 C44 0.7(3)
Ti C41 C45 C44 63.04(19)
C49 C41 C45 Ti 119.0(3)
C42 C41 C45 Ti -62.38(18)
C43 C44 C45 C46 -171.0(3)
Ti C44 C45 C46 119.0(3)
C43 C44 C45 C41 6.4(3)
Ti C44 C45 C41 -63.57(18)
C43 C44 C45 Ti 70.02(18)
C1 Ti C45 C46 -45.8(3)
C3 Ti C45 C46 25.7(3)
C24 Ti C45 C46 -178.9(2)
C42 Ti C45 C46 151.3(3)
C22 Ti C45 C46 71.1(4)
C23 Ti C45 C46 134.3(2)
C25 Ti C45 C46 -132.0(2)
C44 Ti C45 C46 -129.5(3)
C41 Ti C45 C46 113.8(3)
C21 Ti C45 C46 -79.0(4)
C43 Ti C45 C46 -167.6(3)
C1 Ti C45 C41 -159.58(16)
C3 Ti C45 C41 -88.15(16)
C24 Ti C45 C41 67.25(18)
C42 Ti C45 C41 37.48(15)
C22 Ti C45 C41 -42.7(4)
C23 Ti C45 C41 20.5(2)
C25 Ti C45 C41 114.16(17)
C44 Ti C45 C41 116.7(2)
C21 Ti C45 C41 167.1(2)
C43 Ti C45 C41 78.61(16)
C1 Ti C45 C44 83.77(15)
C3 Ti C45 C44 155.20(15)
C24 Ti C45 C44 -49.40(19)
C42 Ti C45 C44 -79.17(16)
C22 Ti C45 C44 -159.4(3)
C23 Ti C45 C44 -96.20(19)
C25 Ti C45 C44 -2.5(2)
C41 Ti C45 C44 -116.7(2)
C21 Ti C45 C44 50.5(3)
C43 Ti C45 C44 -38.05(14)
C41 C45 C46 C47 -1.0(4)
C44 C45 C46 C47 176.1(3)
Ti C45 C46 C47 -88.4(3)
C45 C46 C47 C48 1.5(5)
C46 C47 C48 C49 -0.8(5)
C47 C48 C49 C41 -0.4(5)
C42 C41 C49 C48 -177.3(3)
C45 C41 C49 C48 0.8(4)
Ti C41 C49 C48 90.9(3)
C43 N2 C51 C52 -169.3(2)
C55 N2 C51 C52 55.6(3)
N2 C51 C52 C53 -56.3(3)
C51 C52 C53 C54 55.4(3)
C52 C53 C54 C55 -54.6(4)
C43 N2 C55 C54 170.9(2)
C51 N2 C55 C54 -54.8(3)
C53 C54 C55 N2 54.5(4)
